data_8107035
loop_
_publ_author_name
'Wan-Ming, Xiong'
'Juan-Hua, Kong'
'Jing, Chen'
'Jin-Zhu, Chen'
'Xu-Liang, Nie'

_publ_section_title
;
 Crystal structure of
 (2RS,3RS)-1-(4-chlorophenyl)-4,4-dimethyl-2-(1H-1,2,4-triazol-1-yl)pentan-3-ol,
 C15H20ClN3O
;
_journal_issue 3
_journal_name_full 'Zeitschrift f\"ur Kristallographie - New Crystal Structures'
_journal_page_first 879
_journal_page_last 881
_journal_paper_doi 10.1515/ncrs-2015-0302
_journal_volume 231
_journal_year 2016
_chemical_formula_moiety 'C15 H20 Cl N3 O'
_chemical_formula_sum 'C15 H20 Cl N3 O'
_chemical_formula_weight 293.79
_space_group_IT_number 15
_space_group_name_Hall '-C 2yc'
_space_group_name_H-M_alt 'C 1 2/c 1'
_symmetry_cell_setting monoclinic
_symmetry_space_group_name_Hall '-C 2yc'
_symmetry_space_group_name_H-M 'C 1 2/c 1'
_atom_sites_solution_hydrogens geom
_atom_sites_solution_primary direct
_atom_sites_solution_secondary difmap
_cell_angle_alpha 90
_cell_angle_beta 100.457(4)
_cell_angle_gamma 90
_cell_formula_units_Z 8
_cell_length_a 19.300(2)
_cell_length_b 10.8262(11)
_cell_length_c 15.4282(16)
_cell_measurement_reflns_used 4277
_cell_measurement_temperature 296(2)
_cell_measurement_theta_max 25.50
_cell_measurement_theta_min 2.44
_cell_volume 3170.1(6)
_computing_cell_refinement 'Bruker SAINT (Bruker, 2007)'
_computing_data_collection 'Bruker APEX2 (Bruker, 2007)'
_computing_data_reduction 'Bruker SAINT (Bruker, 2007)'
_computing_molecular_graphics 'Bruker SHELXTL'
_computing_publication_material 'Bruker SHELXTL'
_computing_structure_refinement 'SHELXL-97 (Sheldrick, 2008)'
_computing_structure_solution 'SHELXS-97 (Sheldrick, 2008)'
_diffrn_ambient_temperature 296(2)
_diffrn_measured_fraction_theta_full 0.998
_diffrn_measured_fraction_theta_max 0.998
_diffrn_measurement_device_type 'Bruker APEX-II CCD'
_diffrn_measurement_method '\f and \w scans'
_diffrn_radiation_monochromator graphite
_diffrn_radiation_source 'fine-focus sealed tube'
_diffrn_radiation_type MoK\a
_diffrn_radiation_wavelength 0.71073
_diffrn_reflns_av_R_equivalents 0.0175
_diffrn_reflns_av_sigmaI/netI 0.0159
_diffrn_reflns_limit_h_max 23
_diffrn_reflns_limit_h_min -23
_diffrn_reflns_limit_k_max 12
_diffrn_reflns_limit_k_min -13
_diffrn_reflns_limit_l_max 18
_diffrn_reflns_limit_l_min -18
_diffrn_reflns_number 10442
_diffrn_reflns_theta_full 25.50
_diffrn_reflns_theta_max 25.50
_diffrn_reflns_theta_min 2.44
_exptl_absorpt_coefficient_mu 0.241
_exptl_absorpt_correction_T_max 0.9717
_exptl_absorpt_correction_T_min 0.9489
_exptl_absorpt_correction_type multi-scan
_exptl_absorpt_process_details '(SADABS; Sheldrick, 2007)'
_exptl_crystal_colour colorless
_exptl_crystal_density_diffrn 1.231
_exptl_crystal_density_method 'not measured'
_exptl_crystal_description block
_exptl_crystal_F_000 1248
_exptl_crystal_size_max 0.22
_exptl_crystal_size_mid 0.18
_exptl_crystal_size_min 0.12
_refine_diff_density_max 0.182
_refine_diff_density_min -0.223
_refine_diff_density_rms 0.028
_refine_ls_extinction_coef 0.0017(3)
_refine_ls_extinction_expression Fc^*^=kFc[1+0.001xFc^2^\l^3^/sin(2\q)]^-1/4^
_refine_ls_extinction_method SHELXL
_refine_ls_goodness_of_fit_ref 1.077
_refine_ls_hydrogen_treatment mixed
_refine_ls_matrix_type full
_refine_ls_number_parameters 193
_refine_ls_number_reflns 2954
_refine_ls_number_restraints 2
_refine_ls_restrained_S_all 1.077
_refine_ls_R_factor_all 0.0523
_refine_ls_R_factor_gt 0.0409
_refine_ls_shift/su_max 0.000
_refine_ls_shift/su_mean 0.000
_refine_ls_structure_factor_coef Fsqd
_refine_ls_weighting_details 'w=1/[\s^2^(Fo^2^)+(0.0449P)^2^+1.7929P] where P=(Fo^2^+2Fc^2^)/3'
_refine_ls_weighting_scheme calc
_refine_ls_wR_factor_gt 0.1050
_refine_ls_wR_factor_ref 0.1150
_reflns_number_gt 2370
_reflns_number_total 2954
_reflns_threshold_expression >2sigma(I)
_cod_data_source_file suppl_ncrs-2015-0302_suppl.cif
_cod_data_source_block a
_cod_depositor_comments
;
The following automatic conversions were performed:

data item '_symmetry_cell_setting' value 'Monoclinic' was changed to
'monoclinic' in accordance with the built-in table derived from the
CIF Core dictionary named 'cif_core.dic' version 2.4.5 last updated
on 2014-11-21.

Automatic conversion script
Id: cif_fix_values 8738 2021-04-28 16:35:53Z antanas 
;
_cod_original_cell_volume 3170.0(6)
_cod_original_sg_symbol_Hall -C2yc
_cod_original_sg_symbol_H-M C2/c
_cod_database_code 8107035

loop_
_symmetry_equiv_pos_as_xyz
'x, y, z'
'-x, y, -z+1/2'
'x+1/2, y+1/2, z'
'-x+1/2, y+1/2, -z+1/2'
'-x, -y, -z'
'x, -y, z-1/2'
'-x+1/2, -y+1/2, -z'
'x+1/2, -y+1/2, z-1/2'

loop_
_atom_site_label
_atom_site_type_symbol
_atom_site_fract_x
_atom_site_fract_y
_atom_site_fract_z
_atom_site_U_iso_or_equiv
_atom_site_adp_type
_atom_site_occupancy
_atom_site_site_symmetry_order
_atom_site_calc_flag
_atom_site_refinement_flags_posn
_atom_site_refinement_flags_adp
_atom_site_refinement_flags_occupancy
_atom_site_disorder_assembly
_atom_site_disorder_group
Cl1 Cl 1.06723(4) 0.75489(9) 0.01038(5) 0.1257(4) Uani 1 1 d . . . . .
O1 O 0.72761(7) 0.99053(12) 0.27931(8) 0.0608(4) Uani 1 1 d D . . . .
H1A H 0.7320(19) 1.040(3) 0.2283(19) 0.059(7) Uiso 0.5 1 d D . P . .
H1B H 0.7348(19) 0.991(3) 0.3428(17) 0.059(7) Uiso 0.5 1 d D . P . .
N1 N 0.76164(7) 0.93329(11) 0.10703(8) 0.0440(3) Uani 1 1 d . . . . .
C1 C 1.00258(10) 0.7849(3) 0.07290(14) 0.0748(6) Uani 1 1 d . . . . .
C2 C 0.96357(12) 0.6887(2) 0.09629(15) 0.0790(6) Uani 1 1 d . . . . .
H2 H 0.9706 0.6086 0.0779 0.095 Uiso 1 1 calc R . . . .
C3 C 0.91364(10) 0.71294(18) 0.14765(14) 0.0670(5) Uani 1 1 d . . . . .
H3 H 0.8871 0.6481 0.1639 0.080 Uiso 1 1 calc R . . . .
C4 C 0.90202(8) 0.83100(16) 0.17548(11) 0.0523(4) Uani 1 1 d . . . . .
C5 C 0.94182(11) 0.9254(2) 0.14953(13) 0.0675(5) Uani 1 1 d . . . . .
H5 H 0.9344 1.0060 0.1666 0.081 Uiso 1 1 calc R . . . .
C6 C 0.99237(11) 0.9026(2) 0.09886(14) 0.0778(6) Uani 1 1 d . . . . .
H6 H 1.0192 0.9670 0.0826 0.093 Uiso 1 1 calc R . . . .
C7 C 0.84778(9) 0.85495(18) 0.23216(11) 0.0564(4) Uani 1 1 d . . . . .
H7A H 0.8558 0.9364 0.2583 0.068 Uiso 1 1 calc R . . . .
H7B H 0.8539 0.7951 0.2797 0.068 Uiso 1 1 calc R . . . .
C8 C 0.77168(8) 0.84768(14) 0.18160(10) 0.0445(4) Uani 1 1 d . . . . .
H8 H 0.7640 0.7638 0.1578 0.053 Uiso 1 1 calc R . . . .
C11 C 0.71888(9) 0.86946(15) 0.24358(11) 0.0489(4) Uani 1 1 d . . . . .
H11 H 0.7330 0.8132 0.2934 0.059 Uiso 1 1 calc R . . . .
C12 C 0.64056(9) 0.84154(17) 0.20792(13) 0.0588(5) Uani 1 1 d . . . . .
C13 C 0.63207(11) 0.71915(19) 0.15855(17) 0.0809(7) Uani 1 1 d . . . . .
H13A H 0.6589 0.6565 0.1938 0.121 Uiso 1 1 calc GR . . . .
H13B H 0.6487 0.7277 0.1039 0.121 Uiso 1 1 calc GR . . . .
H13C H 0.5832 0.6961 0.1469 0.121 Uiso 1 1 calc GR . . . .
C14 C 0.60522(12) 0.8330(3) 0.28966(18) 0.0931(8) Uani 1 1 d . . . . .
H14A H 0.5559 0.8159 0.2714 0.140 Uiso 1 1 calc GR . . . .
H14B H 0.6110 0.9099 0.3211 0.140 Uiso 1 1 calc GR . . . .
H14C H 0.6267 0.7678 0.3274 0.140 Uiso 1 1 calc GR . . . .
C15 C 0.60453(11) 0.9427(2) 0.14674(16) 0.0797(6) Uani 1 1 d . . . . .
H15A H 0.6246 0.9451 0.0942 0.120 Uiso 1 1 calc GR . . . .
H15B H 0.6113 1.0210 0.1762 0.120 Uiso 1 1 calc GR . . . .
H15C H 0.5550 0.9254 0.1314 0.120 Uiso 1 1 calc GR . . . .
N2N N 0.75323(10) 0.90020(15) 0.02323(10) 0.0619(5) Uani 0.5 1 d . . P A 1
C3N C 0.74849(12) 1.00429(16) -0.02427(12) 0.0729(5) Uani 0.5 1 d . . P A 1
H3N H 0.7422 1.0094 -0.0854 0.087 Uiso 0.5 1 calc R . P A 1
N4N N 0.75443(10) 1.09984(14) 0.03182(11) 0.0630(5) Uani 0.5 1 d . . P A 1
N5N N 0.76289(9) 1.05696(13) 0.11259(10) 0.0551(4) Uani 0.5 1 d . . P A 1
H5N H 0.7682 1.1000 0.1602 0.066 Uiso 0.5 1 calc R . P A 1
C2N C 0.75323(10) 0.90020(15) 0.02323(10) 0.0619(5) Uani 0.5 1 d . . P A 2
H2N H 0.7510 0.8199 0.0015 0.074 Uiso 0.5 1 calc R . P A 2
N3N N 0.74849(12) 1.00429(16) -0.02427(12) 0.0729(5) Uani 0.5 1 d . . P A 2
C4N C 0.75443(10) 1.09984(14) 0.03182(11) 0.0630(5) Uani 0.5 1 d . . P A 2
H4N H 0.7528 1.1829 0.0161 0.076 Uiso 0.5 1 calc R . P A 2
C5N C 0.76289(9) 1.05696(13) 0.11259(10) 0.0551(4) Uani 0.5 1 d . . P A 2

loop_
_atom_site_aniso_label
_atom_site_aniso_U_11
_atom_site_aniso_U_22
_atom_site_aniso_U_33
_atom_site_aniso_U_23
_atom_site_aniso_U_13
_atom_site_aniso_U_12
Cl1 0.0850(5) 0.2055(9) 0.0980(5) 0.0180(5) 0.0474(4) 0.0338(5)
O1 0.0803(9) 0.0594(8) 0.0460(7) -0.0079(6) 0.0202(6) -0.0025(6)
N1 0.0559(8) 0.0340(7) 0.0414(7) 0.0002(5) 0.0073(6) 0.0008(5)
C1 0.0521(10) 0.1170(19) 0.0561(11) 0.0135(12) 0.0116(9) 0.0158(11)
C2 0.0734(13) 0.0805(14) 0.0852(15) 0.0062(12) 0.0204(12) 0.0271(12)
C3 0.0625(11) 0.0615(12) 0.0793(14) 0.0141(10) 0.0191(10) 0.0104(9)
C4 0.0460(9) 0.0588(10) 0.0494(9) 0.0066(8) 0.0018(7) 0.0036(8)
C5 0.0679(12) 0.0667(12) 0.0673(12) 0.0007(10) 0.0108(10) -0.0075(9)
C6 0.0668(12) 0.0988(17) 0.0688(13) 0.0157(12) 0.0146(10) -0.0151(12)
C7 0.0528(9) 0.0663(11) 0.0479(9) 0.0023(8) 0.0031(8) 0.0039(8)
C8 0.0515(9) 0.0384(8) 0.0423(8) 0.0041(7) 0.0053(7) 0.0024(7)
C11 0.0536(9) 0.0478(9) 0.0451(9) 0.0077(7) 0.0089(7) 0.0028(7)
C12 0.0487(9) 0.0577(11) 0.0689(12) 0.0114(9) 0.0077(8) 0.0055(8)
C13 0.0597(11) 0.0639(13) 0.1114(18) 0.0039(12) -0.0047(12) -0.0080(10)
C14 0.0601(12) 0.124(2) 0.1004(18) 0.0229(16) 0.0298(12) 0.0011(13)
C15 0.0634(12) 0.0757(14) 0.0943(16) 0.0178(12) -0.0011(11) 0.0192(10)
N2N 0.0903(12) 0.0489(9) 0.0458(9) -0.0107(7) 0.0106(8) 0.0038(8)
C3N 0.1091(15) 0.0577(11) 0.0528(10) -0.0012(9) 0.0172(10) 0.0035(10)
N4N 0.0987(13) 0.0425(9) 0.0502(9) 0.0105(7) 0.0200(9) 0.0012(8)
N5N 0.0875(12) 0.0361(8) 0.0426(8) -0.0022(6) 0.0143(8) -0.0036(7)
C2N 0.0903(12) 0.0489(9) 0.0458(9) -0.0107(7) 0.0106(8) 0.0038(8)
N3N 0.1091(15) 0.0577(11) 0.0528(10) -0.0012(9) 0.0172(10) 0.0035(10)
C4N 0.0987(13) 0.0425(9) 0.0502(9) 0.0105(7) 0.0200(9) 0.0012(8)
C5N 0.0875(12) 0.0361(8) 0.0426(8) -0.0022(6) 0.0143(8) -0.0036(7)

loop_
_atom_type_symbol
_atom_type_description
_atom_type_scat_dispersion_real
_atom_type_scat_dispersion_imag
_atom_type_scat_source
C C 0.0033 0.0016 'International Tables Vol C Tables 4.2.6.8 and 6.1.1.4'
H H 0.0000 0.0000 'International Tables Vol C Tables 4.2.6.8 and 6.1.1.4'
N N 0.0061 0.0033 'International Tables Vol C Tables 4.2.6.8 and 6.1.1.4'
O O 0.0106 0.0060 'International Tables Vol C Tables 4.2.6.8 and 6.1.1.4'
Cl Cl 0.1484 0.1585 'International Tables Vol C Tables 4.2.6.8 and 6.1.1.4'

loop_
_geom_angle_atom_site_label_1
_geom_angle_atom_site_label_2
_geom_angle_atom_site_label_3
_geom_angle
_geom_angle_site_symmetry_1
_geom_angle_site_symmetry_3
H1A O1 H1B 144(3) . .
C11 O1 H1A 102(2) . .
C11 O1 H1B 113(2) . .
N2N N1 C8 124.92(13) . .
N2N N1 N5N 109.29(13) . .
N5N N1 C8 125.72(13) . .
C2 C1 Cl1 119.1(2) . .
C6 C1 Cl1 119.65(19) . .
C6 C1 C2 121.21(19) . .
C1 C2 H2 120.6 . .
C1 C2 C3 118.7(2) . .
C3 C2 H2 120.6 . .
C2 C3 H3 119.2 . .
C2 C3 C4 121.7(2) . .
C4 C3 H3 119.2 . .
C3 C4 C5 117.72(18) . .
C3 C4 C7 120.70(17) . .
C5 C4 C7 121.58(17) . .
C4 C5 H5 119.4 . .
C6 C5 C4 121.3(2) . .
C6 C5 H5 119.4 . .
C1 C6 C5 119.4(2) . .
C1 C6 H6 120.3 . .
C5 C6 H6 120.3 . .
C4 C7 H7A 108.9 . .
C4 C7 H7B 108.9 . .
C4 C7 C8 113.50(14) . .
H7A C7 H7B 107.7 . .
C8 C7 H7A 108.9 . .
C8 C7 H7B 108.9 . .
N1 C8 C7 110.20(13) . .
N1 C8 H8 107.6 . .
N1 C8 C11 112.58(12) . .
C7 C8 H8 107.6 . .
C7 C8 C11 110.93(13) . .
C11 C8 H8 107.6 . .
O1 C11 C8 109.75(13) . .
O1 C11 H11 105.8 . .
O1 C11 C12 111.04(14) . .
C8 C11 H11 105.8 . .
C8 C11 C12 117.75(14) . .
C12 C11 H11 105.8 . .
C13 C12 C11 111.02(15) . .
C13 C12 C14 109.49(18) . .
C13 C12 C15 108.60(18) . .
C14 C12 C11 105.69(16) . .
C15 C12 C11 112.76(15) . .
C15 C12 C14 109.21(17) . .
C12 C13 H13A 109.5 . .
C12 C13 H13B 109.5 . .
C12 C13 H13C 109.5 . .
H13A C13 H13B 109.5 . .
H13A C13 H13C 109.5 . .
H13B C13 H13C 109.5 . .
C12 C14 H14A 109.5 . .
C12 C14 H14B 109.5 . .
C12 C14 H14C 109.5 . .
H14A C14 H14B 109.5 . .
H14A C14 H14C 109.5 . .
H14B C14 H14C 109.5 . .
C12 C15 H15A 109.5 . .
C12 C15 H15B 109.5 . .
C12 C15 H15C 109.5 . .
H15A C15 H15B 109.5 . .
H15A C15 H15C 109.5 . .
H15B C15 H15C 109.5 . .
N1 N2N C3N 106.94(14) . .
N2N C3N H3N 126.1 . .
N2N C3N N4N 107.88(15) . .
N4N C3N H3N 126.1 . .
N5N N4N C3N 108.76(15) . .
N1 N5N H5N 126.4 . .
N4N N5N N1 107.14(14) . .
N4N N5N H5N 126.4 . .

loop_
_geom_bond_atom_site_label_1
_geom_bond_atom_site_label_2
_geom_bond_distance
_geom_bond_site_symmetry_2
Cl1 C1 1.741(2) .
O1 H1A 0.97(3) .
O1 H1B 0.96(3) .
O1 C11 1.420(2) .
N1 C8 1.4626(19) .
N1 N2N 1.323(2) .
N1 N5N 1.3416(19) .
C1 C2 1.372(3) .
C1 C6 1.360(3) .
C2 H2 0.9300 .
C2 C3 1.379(3) .
C3 H3 0.9300 .
C3 C4 1.380(3) .
C4 C5 1.381(3) .
C4 C7 1.503(2) .
C5 H5 0.9300 .
C5 C6 1.379(3) .
C6 H6 0.9300 .
C7 H7A 0.9700 .
C7 H7B 0.9700 .
C7 C8 1.535(2) .
C8 H8 0.9800 .
C8 C11 1.537(2) .
C11 H11 0.9800 .
C11 C12 1.542(2) .
C12 C13 1.522(3) .
C12 C14 1.542(3) .
C12 C15 1.528(3) .
C13 H13A 0.9600 .
C13 H13B 0.9600 .
C13 H13C 0.9600 .
C14 H14A 0.9600 .
C14 H14B 0.9600 .
C14 H14C 0.9600 .
C15 H15A 0.9600 .
C15 H15B 0.9600 .
C15 H15C 0.9600 .
N2N C3N 1.338(2) .
C3N H3N 0.9300 .
C3N N4N 1.340(2) .
N4N N5N 1.312(2) .
N5N H5N 0.8600 .

loop_
_geom_hbond_atom_site_label_D
_geom_hbond_atom_site_label_H
_geom_hbond_atom_site_label_A
_geom_hbond_distance_DH
_geom_hbond_distance_HA
_geom_hbond_distance_DA
_geom_hbond_angle_DHA
_geom_hbond_site_symmetry_A
O1 H1A N1 0.97(3) 2.35(3) 2.9178(17) 117(3) .
O1 H1A N5N 0.97(3) 1.99(3) 2.8693(19) 150(3) .
O1 H1B N3N 0.96(3) 2.02(3) 2.984(2) 179(3) 6_576

loop_
_geom_torsion_atom_site_label_1
_geom_torsion_atom_site_label_2
_geom_torsion_atom_site_label_3
_geom_torsion_atom_site_label_4
_geom_torsion
_geom_torsion_site_symmetry_1
_geom_torsion_site_symmetry_2
_geom_torsion_site_symmetry_3
_geom_torsion_site_symmetry_4
Cl1 C1 C2 C3 178.43(16) . . . .
Cl1 C1 C6 C5 -179.00(16) . . . .
O1 C11 C12 C13 172.25(15) . . . .
O1 C11 C12 C14 -69.11(19) . . . .
O1 C11 C12 C15 50.1(2) . . . .
N1 C8 C11 O1 -61.11(17) . . . .
N1 C8 C11 C12 67.19(18) . . . .
N1 N2N C3N N4N 0.3(2) . . . .
C1 C2 C3 C4 0.2(3) . . . .
C2 C1 C6 C5 -0.1(3) . . . .
C2 C3 C4 C5 0.6(3) . . . .
C2 C3 C4 C7 -179.41(18) . . . .
C3 C4 C5 C6 -1.2(3) . . . .
C3 C4 C7 C8 -74.2(2) . . . .
C4 C5 C6 C1 0.9(3) . . . .
C4 C7 C8 N1 -56.19(19) . . . .
C4 C7 C8 C11 178.45(14) . . . .
C5 C4 C7 C8 105.8(2) . . . .
C6 C1 C2 C3 -0.5(3) . . . .
C7 C4 C5 C6 178.82(17) . . . .
C7 C8 C11 O1 62.90(17) . . . .
C7 C8 C11 C12 -168.79(14) . . . .
C8 N1 N2N C3N -177.62(15) . . . .
C8 N1 N5N N4N 177.70(15) . . . .
C8 C11 C12 C13 44.6(2) . . . .
C8 C11 C12 C14 163.19(17) . . . .
C8 C11 C12 C15 -77.6(2) . . . .
N2N N1 C8 C7 108.89(18) . . . .
N2N N1 C8 C11 -126.69(17) . . . .
N2N N1 N5N N4N 0.7(2) . . . .
N2N C3N N4N N5N 0.2(2) . . . .
C3N N4N N5N N1 -0.5(2) . . . .
N5N N1 C8 C7 -67.65(19) . . . .
N5N N1 C8 C11 56.8(2) . . . .
N5N N1 N2N C3N -0.6(2) . . . .
